data_4034315
loop_
_publ_author_name
'Frydrych, Rafa\/l'
'\'Slepokura, Katarzyna'
'Bil, Andrzej'
'Gregoli\'nski, Janusz'

_publ_section_title
;
 Mixed Macrocycles Derived from 2,6-Diformylpyridine and Opposite
 Enantiomers of trans-1,2-Diaminocyclopentane and
 trans-1,2-Diaminocyclohexane.
;
_journal_issue 9
_journal_name_full 'The Journal of organic chemistry'
_journal_page_first 5695
_journal_page_last 5711
_journal_paper_doi 10.1021/acs.joc.9b00614
_journal_volume 84
_journal_year 2019
_chemical_absolute_configuration rmad
_chemical_formula_moiety 'C75 H90 Cd6 Cl12 N18, 9(H2 O)'
_chemical_formula_sum 'C75 H90 Cd6 Cl12 N18 O9'
_chemical_formula_weight 2487.44
_space_group_crystal_system trigonal
_space_group_IT_number 155
_space_group_name_Hall 'R 3 2"'
_space_group_name_H-M_alt 'R 3 2 :H'
_atom_sites_solution_hydrogens geom
_atom_sites_solution_primary direct
_atom_sites_solution_secondary difmap
_audit_creation_method SHELXL-2014/7
_cell_angle_alpha 90
_cell_angle_beta 90
_cell_angle_gamma 120
_cell_formula_units_Z 3
_cell_length_a 22.199(6)
_cell_length_b 22.199(6)
_cell_length_c 18.664(6)
_cell_measurement_reflns_used 3208
_cell_measurement_temperature 200(2)
_cell_measurement_theta_max 21.22
_cell_measurement_theta_min 3.00
_cell_volume 7965(4)
_computing_cell_refinement 'CrysAlisPro 1.171.39.46 (Rigaku OD, 2018)'
_computing_data_collection 'CrysAlisPro 1.171.39.46 (Rigaku OD, 2018)'
_computing_data_reduction 'CrysAlisPro 1.171.39.46 (Rigaku OD, 2018)'
_computing_structure_refinement 'SHELXL-2014/7 (Sheldrick, 2015)'
_computing_structure_solution 'SHELXT-2014 (Sheldrick, 2015)'
_diffrn_ambient_temperature 200(2)
_diffrn_detector_area_resol_mean 10.3456
_diffrn_measured_fraction_theta_full 0.997
_diffrn_measured_fraction_theta_max 0.997
_diffrn_measurement_device 'four-circle diffractometer'
_diffrn_measurement_device_type 'Agilent Technologies Xcalibur R kappa-geometry diffractometer with a Ruby CCD'
_diffrn_measurement_method 'omega scan'
_diffrn_radiation_type MoK\a
_diffrn_radiation_wavelength 0.71073
_diffrn_reflns_av_R_equivalents 0.0331
_diffrn_reflns_av_unetI/netI 0.0373
_diffrn_reflns_Laue_measured_fraction_full 0.997
_diffrn_reflns_Laue_measured_fraction_max 0.997
_diffrn_reflns_limit_h_max 25
_diffrn_reflns_limit_h_min -25
_diffrn_reflns_limit_k_max 22
_diffrn_reflns_limit_k_min -26
_diffrn_reflns_limit_l_max 21
_diffrn_reflns_limit_l_min -22
_diffrn_reflns_number 13283
_diffrn_reflns_point_group_measured_fraction_full 0.966
_diffrn_reflns_point_group_measured_fraction_max 0.967
_diffrn_reflns_theta_full 25.242
_diffrn_reflns_theta_max 25.492
_diffrn_reflns_theta_min 3.008
_diffrn_source 'fine-focus sealed X-ray tube'
_diffrn_source_type 'Enhance (Mo) X-ray Source'
_exptl_absorpt_coefficient_mu 1.536
_exptl_absorpt_correction_T_max 1.000
_exptl_absorpt_correction_T_min 0.956
_exptl_absorpt_correction_type multi-scan
_exptl_absorpt_process_details
;
CrysAlisPro 1.171.39.46 (Rigaku Oxford Diffraction, 2018)
Empirical absorption correction using spherical harmonics,
 implemented in SCALE3 ABSPACK scaling algorithm.
;
_exptl_crystal_colour colourless
_exptl_crystal_density_diffrn 1.556
_exptl_crystal_description parallelepiped
_exptl_crystal_F_000 3690
_exptl_crystal_size_max 0.12
_exptl_crystal_size_mid 0.11
_exptl_crystal_size_min 0.05
_refine_diff_density_max 0.911
_refine_diff_density_min -0.362
_refine_diff_density_rms 0.097
_refine_ls_abs_structure_details
;
 Flack x determined using 642 quotients [(I+)-(I-)]/[(I+)+(I-)]
 (Parsons, Flack and Wagner, Acta Cryst. B69 (2013) 249-259).
;
_refine_ls_abs_structure_Flack 0.17(4)
_refine_ls_extinction_method none
_refine_ls_goodness_of_fit_ref 1.055
_refine_ls_hydrogen_treatment constr
_refine_ls_matrix_type full
_refine_ls_number_parameters 216
_refine_ls_number_reflns 3200
_refine_ls_number_restraints 45
_refine_ls_restrained_S_all 1.060
_refine_ls_R_factor_all 0.1119
_refine_ls_R_factor_gt 0.0696
_refine_ls_shift/su_max 0.000
_refine_ls_shift/su_mean 0.000
_refine_ls_structure_factor_coef Fsqd
_refine_ls_weighting_details 'w=1/[\s^2^(Fo^2^)+(0.1221P)^2^+5.6254P] where P=(Fo^2^+2Fc^2^)/3'
_refine_ls_weighting_scheme calc
_refine_ls_wR_factor_gt 0.1898
_refine_ls_wR_factor_ref 0.2132
_reflns_Friedel_coverage 0.792
_reflns_Friedel_fraction_full 0.931
_reflns_Friedel_fraction_max 0.931
_reflns_number_gt 2042
_reflns_number_total 3200
_reflns_threshold_expression 'I > 2\s(I)'
_cod_data_source_file jo9b00614_si_001.cif
_cod_data_source_block cdi63r
_cod_original_cell_volume 7965(5)
_cod_database_code 4034315
_shelx_shelxl_version_number 2014/7
_shelx_space_group_comment
;
The symmetry employed for this shelxl refinement is uniquely defined
by the following loop, which should always be used as a source of
symmetry information in preference to the above space-group names.
They are only intended as comments.
;
_shelx_estimated_absorpt_t_min 0.837
_shelx_estimated_absorpt_t_max 0.927

loop_
_space_group_symop_operation_xyz
'x, y, z'
'-y, x-y, z'
'-x+y, -x, z'
'y, x, -z'
'x-y, -y, -z'
'-x, -x+y, -z'
'x+2/3, y+1/3, z+1/3'
'-y+2/3, x-y+1/3, z+1/3'
'-x+y+2/3, -x+1/3, z+1/3'
'y+2/3, x+1/3, -z+1/3'
'x-y+2/3, -y+1/3, -z+1/3'
'-x+2/3, -x+y+1/3, -z+1/3'
'x+1/3, y+2/3, z+2/3'
'-y+1/3, x-y+2/3, z+2/3'
'-x+y+1/3, -x+2/3, z+2/3'
'y+1/3, x+2/3, -z+2/3'
'x-y+1/3, -y+2/3, -z+2/3'
'-x+1/3, -x+y+2/3, -z+2/3'

loop_
_atom_site_label
_atom_site_type_symbol
_atom_site_fract_x
_atom_site_fract_y
_atom_site_fract_z
_atom_site_U_iso_or_equiv
_atom_site_adp_type
_atom_site_occupancy
_atom_site_site_symmetry_order
_atom_site_calc_flag
_atom_site_refinement_flags_posn
_atom_site_refinement_flags_adp
_atom_site_refinement_flags_occupancy
_atom_site_disorder_assembly
_atom_site_disorder_group
Cd1 Cd 0.4974(2) 0.5029(2) 0.71102(17) 0.0774(8) Uani 0.665(9) 1 d . . P A 1
Cl1 Cl 0.5442(6) 0.4485(7) 0.7930(4) 0.128(3) Uani 0.665(9) 1 d . . P A 1
Cl2 Cl 0.5187(6) 0.4840(7) 0.5860(4) 0.090(2) Uani 0.665(9) 1 d . . P A 1
Cd1X Cd 0.4845(5) 0.5201(5) 0.6966(3) 0.0854(18) Uani 0.335(9) 1 d . . P A 2
Cl1X Cl 0.4243(9) 0.5706(9) 0.6240(4) 0.068(3) Uani 0.335(9) 1 d . . P A 2
Cl2X Cl 0.528(2) 0.4714(19) 0.6157(13) 0.135(7) Uani 0.335(9) 1 d . U P A 2
N1 N 0.4514(7) 0.5513(7) 0.7908(5) 0.079(3) Uani 1 1 d D . . . .
N2 N 0.3771(8) 0.4244(7) 0.7363(8) 0.078(4) Uani 1 1 d D U . . .
N3 N 0.5819(8) 0.6293(7) 0.7334(7) 0.077(4) Uani 1 1 d D . . . .
C1 C 0.4913(9) 0.6173(8) 0.8120(8) 0.065(4) Uani 1 1 d D . . . .
C2 C 0.4710(9) 0.6453(10) 0.8658(8) 0.091(6) Uani 1 1 d D . . . .
H2 H 0.5009 0.6911 0.8831 0.110 Uiso 1 1 calc R U . . .
C3 C 0.4056(9) 0.6043(8) 0.8936(8) 0.109(5) Uani 1 1 d D . . . .
H3 H 0.3892 0.6238 0.9285 0.131 Uiso 1 1 calc R U . . .
C4 C 0.3627(9) 0.5364(9) 0.8735(9) 0.095(6) Uani 1 1 d D . . . .
H4 H 0.3182 0.5080 0.8944 0.113 Uiso 1 1 calc R U . . .
C5 C 0.3889(9) 0.5126(10) 0.8210(9) 0.089(6) Uani 1 1 d D . . . .
C6 C 0.3483(11) 0.4411(12) 0.7873(11) 0.099(6) Uani 1 1 d D U . . .
H6 H 0.3025 0.4090 0.8031 0.119 Uiso 1 1 calc R U . . .
C7 C 0.3334(10) 0.3534(8) 0.7047(7) 0.086(5) Uani 1 1 d D U . . .
H7 H 0.2844 0.3345 0.7216 0.103 Uiso 1 1 calc R U . . .
C8 C 0.3585(11) 0.3040(8) 0.7295(10) 0.123(7) Uani 1 1 d D U . . .
H8A H 0.3365 0.2808 0.7752 0.148 Uiso 1 1 calc R U . . .
H8B H 0.4097 0.3283 0.7346 0.148 Uiso 1 1 calc R U . . .
C9 C 0.3333 0.2528(13) 0.6667 0.136(9) Uani 1 2 d DS TU P . .
H9A H 0.2948 0.2074 0.6830 0.163 Uiso 0.5 1 calc R U P . .
H9B H 0.3718 0.2458 0.6503 0.163 Uiso 0.5 1 calc R U P . .
C10 C 0.5601(9) 0.6561(9) 0.7817(7) 0.065(4) Uani 1 1 d D . . . .
H10 H 0.5902 0.7024 0.7975 0.078 Uiso 1 1 calc R U . . .
C11 C 0.6517(10) 0.6657(11) 0.70765(8) 0.087(6) Uani 1 1 d D . . . .
H11 H 0.6780 0.7136 0.7283 0.104 Uiso 1 1 calc R U . . .
C12 C 0.6846(6) 0.6221(9) 0.7289(11) 0.100(6) Uani 1 1 d D . . . .
H12A H 0.6610 0.5767 0.7039 0.120 Uiso 1 1 calc R U . . .
H12B H 0.6802 0.6134 0.7812 0.120 Uiso 1 1 calc R U . . .
C13 C 0.7614(6) 0.6629(9) 0.70746(12) 0.099(5) Uani 1 1 d D . . . .
H13A H 0.7843 0.7093 0.7303 0.118 Uiso 1 1 calc R U . . .
H13B H 0.7855 0.6378 0.7233 0.118 Uiso 1 1 calc R U . . .
O1 O 0.401(2) 0.5775(18) 0.6302(14) 0.047(10) Uiso 0.25 1 d . . P B 3
O2 O 0.4103(9) 0.6667 0.6667 0.022(4) Uiso 0.5 2 d S . P C 4
O3 O 0.365(2) 0.620(2) 0.6553(10) 0.052(7) Uiso 0.25 1 d . . P D 5
O4 O 0.3333 0.5887(16) 0.6667 0.062(8) Uiso 0.5 2 d S . P E 6
O5 O 0.3586(11) 0.680(4) 0.7621(11) 0.073(8) Uiso 0.25 1 d . . P F 7
O6 O 0.376(2) 0.571(2) 1.083(2) 0.110(14) Uiso 0.25 1 d . . P G 8

loop_
_atom_site_aniso_label
_atom_site_aniso_U_11
_atom_site_aniso_U_22
_atom_site_aniso_U_33
_atom_site_aniso_U_23
_atom_site_aniso_U_13
_atom_site_aniso_U_12
Cd1 0.0743(16) 0.074(2) 0.0947(13) 0.0157(13) 0.0182(12) 0.0455(10)
Cl1 0.109(6) 0.136(8) 0.165(5) 0.014(7) -0.019(7) 0.081(4)
Cl2 0.082(5) 0.085(6) 0.096(4) -0.011(5) 0.016(5) 0.036(3)
Cd1X 0.101(5) 0.061(4) 0.086(2) -0.006(3) 0.007(3) 0.034(2)
Cl1X 0.060(8) 0.072(8) 0.083(5) 0.008(7) 0.005(7) 0.041(5)
Cl2X 0.119(12) 0.120(12) 0.181(14) -0.026(11) 0.026(11) 0.070(8)
N1 0.087(10) 0.074(10) 0.099(6) 0.053(9) 0.037(9) 0.058(6)
N2 0.098(10) 0.049(7) 0.093(9) 0.019(7) 0.002(7) 0.041(7)
N3 0.079(10) 0.066(8) 0.093(9) -0.008(7) -0.016(8) 0.040(8)
C1 0.065(10) 0.074(12) 0.071(8) 0.007(8) 0.001(7) 0.046(9)
C2 0.063(11) 0.134(17) 0.098(12) 0.018(11) -0.005(9) 0.066(12)
C3 0.114(17) 0.136(19) 0.114(9) -0.035(16) -0.016(15) 0.091(12)
C4 0.079(13) 0.092(15) 0.121(15) 0.008(11) 0.038(10) 0.048(12)
C5 0.091(13) 0.099(15) 0.112(13) 0.029(12) 0.011(12) 0.073(13)
C6 0.081(12) 0.087(13) 0.131(15) 0.048(12) 0.001(11) 0.043(11)
C7 0.094(12) 0.038(8) 0.140(14) 0.017(8) 0.039(11) 0.044(8)
C8 0.104(13) 0.070(11) 0.204(18) 0.036(11) 0.033(12) 0.049(10)
C9 0.098(17) 0.092(14) 0.22(3) 0.011(9) 0.021(18) 0.049(8)
C10 0.064(10) 0.082(11) 0.071(8) -0.013(8) -0.007(7) 0.053(9)
C11 0.068(11) 0.094(13) 0.100(13) 0.000(10) -0.013(9) 0.043(10)
C12 0.068(11) 0.117(15) 0.142(15) -0.007(11) -0.021(10) 0.067(11)
C13 0.083(11) 0.126(14) 0.113(10) -0.030(10) -0.023(8) 0.072(11)

loop_
_atom_type_symbol
_atom_type_description
_atom_type_scat_dispersion_real
_atom_type_scat_dispersion_imag
_atom_type_scat_source
C C 0.0033 0.0016 'International Tables Vol C Tables 4.2.6.8 and 6.1.1.4'
H H 0.0000 0.0000 'International Tables Vol C Tables 4.2.6.8 and 6.1.1.4'
N N 0.0061 0.0033 'International Tables Vol C Tables 4.2.6.8 and 6.1.1.4'
O O 0.0106 0.0060 'International Tables Vol C Tables 4.2.6.8 and 6.1.1.4'
Cl Cl 0.1484 0.1585 'International Tables Vol C Tables 4.2.6.8 and 6.1.1.4'
Cd Cd -0.8075 1.2024 'International Tables Vol C Tables 4.2.6.8 and 6.1.1.4'

loop_
_geom_angle_atom_site_label_1
_geom_angle_atom_site_label_2
_geom_angle_atom_site_label_3
_geom_angle
_geom_angle_site_symmetry_1
_geom_angle_site_symmetry_3
N1 Cd1 N2 68.1(5) . .
N1 Cd1 Cl2 147.7(4) . .
N2 Cd1 Cl2 107.6(5) . .
N1 Cd1 Cl1 102.5(3) . .
N2 Cd1 Cl1 96.4(4) . .
Cl2 Cd1 Cl1 109.8(3) . .
N1 Cd1 N3 68.6(5) . .
N2 Cd1 N3 135.9(3) . .
Cl2 Cd1 N3 104.4(5) . .
Cl1 Cd1 N3 100.4(4) . .
N1 Cd1X Cl2X 165.5(10) . .
N1 Cd1X N2 71.5(6) . .
Cl2X Cd1X N2 104.4(12) . .
N1 Cd1X N3 73.8(6) . .
Cl2X Cd1X N3 106.4(12) . .
N2 Cd1X N3 143.6(4) . .
N1 Cd1X Cl1X 87.4(5) . .
Cl2X Cd1X Cl1X 106.9(7) . .
N2 Cd1X Cl1X 92.7(7) . .
N3 Cd1X Cl1X 96.6(6) . .
C1 N1 C5 118.9(10) . .
C1 N1 Cd1X 116.7(9) . .
C5 N1 Cd1X 123.4(11) . .
C1 N1 Cd1 119.2(9) . .
C5 N1 Cd1 121.5(10) . .
C6 N2 C7 115.8(16) . .
C6 N2 Cd1X 112.9(13) . .
C7 N2 Cd1X 130.5(11) . .
C6 N2 Cd1 117.8(13) . .
C7 N2 Cd1 126.1(11) . .
C10 N3 C11 121.4(12) . .
C10 N3 Cd1X 107.8(12) . .
C11 N3 Cd1X 130.6(9) . .
C10 N3 Cd1 112.7(11) . .
C11 N3 Cd1 124.8(10) . .
N1 C1 C2 121.8(15) . .
N1 C1 C10 117.5(13) . .
C2 C1 C10 120.4(15) . .
C1 C2 C3 117.0(16) . .
C1 C2 H2 121.5 . .
C3 C2 H2 121.5 . .
C4 C3 C2 123.2(12) . .
C4 C3 H3 118.4 . .
C2 C3 H3 118.4 . .
C3 C4 C5 115.1(14) . .
C3 C4 H4 122.5 . .
C5 C4 H4 122.5 . .
N1 C5 C4 123.9(15) . .
N1 C5 C6 112.3(15) . .
C4 C5 C6 123.7(16) . .
N2 C6 C5 118.8(17) . .
N2 C6 H6 120.6 . .
C5 C6 H6 120.6 . .
C7 C7 N2 113.2(13) 12_556 .
C7 C7 C8 107.6(10) 12_556 .
N2 C7 C8 111.0(13) . .
C7 C7 H7 108.3 12_556 .
N2 C7 H7 108.3 . .
C8 C7 H7 108.3 . .
C7 C8 C9 99.9(18) . .
C7 C8 H8A 111.8 . .
C9 C8 H8A 111.8 . .
C7 C8 H8B 111.8 . .
C9 C8 H8B 111.8 . .
H8A C8 H8B 109.5 . .
C8 C9 C8 112(2) . 12_556
C8 C9 H9A 109.2 . .
C8 C9 H9A 109.2 12_556 .
C8 C9 H9B 109.2 . .
C8 C9 H9B 109.2 12_556 .
H9A C9 H9B 107.9 . .
N3 C10 C1 121.6(15) . .
N3 C10 H10 119.2 . .
C1 C10 H10 119.2 . .
N3 C11 C12 106.4(12) . .
N3 C11 C11 110.4(11) . 11_566
C12 C11 C11 105.8(12) . 11_566
N3 C11 H11 111.4 . .
C12 C11 H11 111.4 . .
C11 C11 H11 111.4 11_566 .
C11 C12 C13 107.5(13) . .
C11 C12 H12A 110.2 . .
C13 C12 H12A 110.2 . .
C11 C12 H12B 110.2 . .
C13 C12 H12B 110.2 . .
H12A C12 H12B 108.5 . .
C13 C13 C12 108.0(11) 11_566 .
C13 C13 H13A 110.1 11_566 .
C12 C13 H13A 110.1 . .
C13 C13 H13B 110.1 11_566 .
C12 C13 H13B 110.1 . .
H13A C13 H13B 108.4 . .
O5 O5 O5 60.004(13) 3_565 2_665

loop_
_geom_bond_atom_site_label_1
_geom_bond_atom_site_label_2
_geom_bond_distance
_geom_bond_site_symmetry_2
Cd1 N1 2.346(9) .
Cd1 N2 2.394(17) .
Cd1 Cl2 2.459(8) .
Cd1 Cl1 2.477(7) .
Cd1 N3 2.511(15) .
Cd1X N1 2.147(11) .
Cd1X Cl2X 2.33(2) .
Cd1X N2 2.382(18) .
Cd1X N3 2.404(18) .
Cd1X Cl1X 2.525(17) .
N1 C1 1.338(9) .
N1 C5 1.338(9) .
N2 C6 1.300(11) .
N2 C7 1.50(2) .
N3 C10 1.300(11) .
N3 C11 1.43(2) .
C1 C2 1.372(7) .
C1 C10 1.44(2) .
C2 C3 1.373(7) .
C2 H2 0.9500 .
C3 C4 1.372(7) .
C3 H3 0.9500 .
C4 C5 1.373(7) .
C4 H4 0.9500 .
C5 C6 1.52(3) .
C6 H6 0.9500 .
C7 C7 1.42(3) 12_556
C7 C8 1.529(3) .
C7 H7 1.0000 .
C8 C9 1.530(2) .
C8 H8A 0.9900 .
C8 H8B 0.9900 .
C9 C8 1.530(2) 12_556
C9 H9A 0.9900 .
C9 H9B 0.9900 .
C10 H10 0.9500 .
C11 C12 1.530(3) .
C11 C11 1.530(3) 11_566
C11 H11 1.0000 .
C12 C13 1.531(3) .
C12 H12A 0.9900 .
C12 H12B 0.9900 .
C13 C13 1.530(3) 11_566
C13 H13A 0.9900 .
C13 H13B 0.9900 .
O3 O3 1.30(9) 12_556
O5 O5 0.84(4) 3_565
O5 O5 0.84(4) 2_665

loop_
_geom_hbond_atom_site_label_D
_geom_hbond_atom_site_label_H
_geom_hbond_atom_site_label_A
_geom_hbond_distance_DH
_geom_hbond_distance_HA
_geom_hbond_distance_DA
_geom_hbond_angle_DHA
_geom_hbond_site_symmetry_A
C2 H2 Cl2X 0.95 2.78 3.69(4) 162.4 9_565
C4 H4 Cl2X 0.95 2.87 3.78(3) 162.1 8
C7 H7 Cl2 1.00 2.76 3.75(2) 168.8 12_556
C7 H7 Cl2X 1.00 2.82 3.77(4) 160.2 12_556
C11 H11 Cl2 1.00 2.81 3.73(2) 152.3 11_566

loop_
_geom_torsion_atom_site_label_1
_geom_torsion_atom_site_label_2
_geom_torsion_atom_site_label_3
_geom_torsion_atom_site_label_4
_geom_torsion
_geom_torsion_site_symmetry_1
_geom_torsion_site_symmetry_4
C5 N1 C1 C2 2.9(16) . .
Cd1X N1 C1 C2 171.8(11) . .
Cd1 N1 C1 C2 -170.7(10) . .
C5 N1 C1 C10 176.1(16) . .
Cd1X N1 C1 C10 -14.9(17) . .
Cd1 N1 C1 C10 2.6(17) . .
N1 C1 C2 C3 -5(2) . .
C10 C1 C2 C3 -177.8(15) . .
C1 C2 C3 C4 4(2) . .
C2 C3 C4 C5 -2(2) . .
C1 N1 C5 C4 -1(2) . .
Cd1X N1 C5 C4 -168.8(14) . .
Cd1 N1 C5 C4 172.8(14) . .
C1 N1 C5 C6 175.7(16) . .
Cd1X N1 C5 C6 7.5(18) . .
Cd1 N1 C5 C6 -10.9(18) . .
C3 C4 C5 N1 0(3) . .
C3 C4 C5 C6 -175.6(16) . .
C7 N2 C6 C5 -179.0(14) . .
Cd1X N2 C6 C5 -8(2) . .
Cd1 N2 C6 C5 8(2) . .
N1 C5 C6 N2 2(2) . .
C4 C5 C6 N2 177.9(17) . .
C6 N2 C7 C7 133(2) . 12_556
Cd1X N2 C7 C7 -36(2) . 12_556
Cd1 N2 C7 C7 -55(2) . 12_556
C6 N2 C7 C8 -106.2(17) . .
Cd1X N2 C7 C8 85.1(16) . .
Cd1 N2 C7 C8 66.2(16) . .
C7 C7 C8 C9 -29(2) 12_556 .
N2 C7 C8 C9 -153.7(12) . .
C7 C8 C9 C8 10.4(7) . 12_556
C11 N3 C10 C1 -175.0(12) . .
Cd1X N3 C10 C1 8.7(18) . .
Cd1 N3 C10 C1 -6.2(19) . .
N1 C1 C10 N3 3(2) . .
C2 C1 C10 N3 176.2(13) . .
C10 N3 C11 C12 116.7(16) . .
Cd1X N3 C11 C12 -67.9(15) . .
Cd1 N3 C11 C12 -50.7(14) . .
C10 N3 C11 C11 -129(2) . 11_566
Cd1X N3 C11 C11 46(2) . 11_566
Cd1 N3 C11 C11 63.6(18) . 11_566
N3 C11 C12 C13 -175.4(12) . .
C11 C11 C12 C13 67(2) 11_566 .
C11 C12 C13 C13 -63.6(19) . 11_566
